data_7243736
loop_
_publ_author_name
'Garc\'ia-Santos, Isabel'
'Casti\~neiras, Alfonso'
'Mahmoudi, Ghodrat'
'Babashkina, Maria G.'
'Zangrando, Ennio'
'Gomila, Rosa M.'
'Frontera, Antonio'
'Safin, Damir A.'

_publ_section_title
;
 Lead(ii) supramolecular structures formed through a cooperative influence
 of the hydrazinecarbothioamide derived and ancillary ligands
;
_journal_issue 2
_journal_name_full CrystEngComm
_journal_page_first 368
_journal_page_last 378
_journal_paper_doi 10.1039/D1CE01251G
_journal_volume 24
_journal_year 2022
_chemical_formula_moiety 'C16 H22 N10 O Pb2 S2, 2(C N S)'
_chemical_formula_sum 'C18 H22 N12 O Pb2 S4'
_chemical_formula_weight 965.09
_space_group_crystal_system monoclinic
_space_group_IT_number 15
_space_group_name_Hall '-C 2yc'
_space_group_name_H-M_alt 'C 1 2/c 1'
_atom_sites_solution_hydrogens difmap
_audit_creation_method SHELXL-2018/3
_audit_update_record
;
2021-08-28 deposited with the CCDC.	2021-10-13 downloaded from the CCDC.
;
_cell_angle_alpha 90
_cell_angle_beta 99.731(2)
_cell_angle_gamma 90
_cell_formula_units_Z 4
_cell_length_a 20.4190(10)
_cell_length_b 10.2159(6)
_cell_length_c 12.8155(7)
_cell_measurement_reflns_used 9974
_cell_measurement_temperature 100(2)
_cell_measurement_theta_max 31.53
_cell_measurement_theta_min 2.23
_cell_volume 2634.8(2)
_computing_cell_refinement 'APEX3 Software (Bruker, 2019)'
_computing_data_collection 'APEX3 Software (Bruker, 2019)'
_computing_data_reduction 'APEX3 Software (Bruker, 2019)'
_computing_structure_refinement 'SHELXL-2018/3 (Sheldrick, 2018)'
_computing_structure_solution 'SHELXS-2013 (Sheldrick, 2013)'
_diffrn_ambient_temperature 100(2)
_diffrn_measured_fraction_theta_full 0.999
_diffrn_measured_fraction_theta_max 0.999
_diffrn_measurement_device_type 'Bruker D8 VENTURE PHOTON III-14'
_diffrn_measurement_method 'omega and phi'
_diffrn_radiation_type MoK\a
_diffrn_radiation_wavelength 0.71073
_diffrn_reflns_av_R_equivalents 0.0628
_diffrn_reflns_av_unetI/netI 0.0265
_diffrn_reflns_Laue_measured_fraction_full 0.999
_diffrn_reflns_Laue_measured_fraction_max 0.999
_diffrn_reflns_limit_h_max 28
_diffrn_reflns_limit_h_min -28
_diffrn_reflns_limit_k_max 14
_diffrn_reflns_limit_k_min -14
_diffrn_reflns_limit_l_max 18
_diffrn_reflns_limit_l_min -18
_diffrn_reflns_number 52116
_diffrn_reflns_point_group_measured_fraction_full 0.999
_diffrn_reflns_point_group_measured_fraction_max 0.999
_diffrn_reflns_theta_full 25.242
_diffrn_reflns_theta_max 30.033
_diffrn_reflns_theta_min 2.655
_diffrn_source 'microfocus sealed tube'
_exptl_absorpt_coefficient_mu 13.119
_exptl_absorpt_correction_T_max 1.000
_exptl_absorpt_correction_T_min 0.867
_exptl_absorpt_correction_type multi-scan
_exptl_absorpt_process_details SADABS
_exptl_crystal_colour Yellow
_exptl_crystal_density_diffrn 2.433
_exptl_crystal_description prism
_exptl_crystal_F_000 1800
_exptl_crystal_size_max 0.060
_exptl_crystal_size_mid 0.050
_exptl_crystal_size_min 0.040
_refine_diff_density_max 0.664
_refine_diff_density_min -0.905
_refine_diff_density_rms 0.137
_refine_ls_extinction_method none
_refine_ls_goodness_of_fit_ref 1.057
_refine_ls_hydrogen_treatment constr
_refine_ls_matrix_type full
_refine_ls_number_parameters 168
_refine_ls_number_reflns 3849
_refine_ls_number_restraints 0
_refine_ls_restrained_S_all 1.057
_refine_ls_R_factor_all 0.0248
_refine_ls_R_factor_gt 0.0186
_refine_ls_shift/su_max 0.002
_refine_ls_shift/su_mean 0.000
_refine_ls_structure_factor_coef Fsqd
_refine_ls_weighting_details 'w=1/[\s^2^(Fo^2^)+(0.0081P)^2^+7.0717P] where P=(Fo^2^+2Fc^2^)/3'
_refine_ls_weighting_scheme calc
_refine_ls_wR_factor_gt 0.0340
_refine_ls_wR_factor_ref 0.0353
_reflns_Friedel_coverage 0.000
_reflns_number_gt 3414
_reflns_number_total 3849
_reflns_threshold_expression 'I > 2\s(I)'
_cod_data_source_file d1ce01251g1.cif
_cod_data_source_block shelx
_cod_depositor_comments 'Adding full bibliography for 7243734--7243737.cif.'
_cod_original_sg_symbol_H-M 'C 2/c'
_cod_database_code 7243736
_shelx_shelxl_version_number 2018/3
_shelx_space_group_comment
;
The symmetry employed for this shelxl refinement is uniquely defined
by the following loop, which should always be used as a source of
symmetry information in preference to the above space-group names.
They are only intended as comments.
;
_shelx_estimated_absorpt_t_min 0.507
_shelx_estimated_absorpt_t_max 0.622

loop_
_space_group_symop_operation_xyz
'x, y, z'
'-x, y, -z+1/2'
'x+1/2, y+1/2, z'
'-x+1/2, y+1/2, -z+1/2'
'-x, -y, -z'
'x, -y, z-1/2'
'-x+1/2, -y+1/2, -z'
'x+1/2, -y+1/2, z-1/2'

loop_
_atom_site_label
_atom_site_type_symbol
_atom_site_fract_x
_atom_site_fract_y
_atom_site_fract_z
_atom_site_U_iso_or_equiv
_atom_site_adp_type
_atom_site_occupancy
_atom_site_site_symmetry_order
_atom_site_calc_flag
_atom_site_refinement_flags_posn
_atom_site_refinement_flags_adp
_atom_site_refinement_flags_occupancy
_atom_site_disorder_assembly
_atom_site_disorder_group
Pb Pb 0.04850(2) 0.69303(2) 0.12890(2) 0.01069(3) Uani 1 1 d . . . . .
S1 S -0.08570(3) 0.66393(6) 0.15070(5) 0.01099(13) Uani 1 1 d . . . . .
O1W O 0.000000 0.8929(3) 0.250000 0.0158(6) Uani 1 2 d S T P . .
H1A H 0.025100 0.959653 0.301700 0.024 Uiso 1 1 d R U . . .
N1 N 0.14513(12) 0.5313(2) 0.14349(17) 0.0121(5) Uani 1 1 d . . . . .
N2 N 0.01687(11) 0.4599(2) 0.12282(17) 0.0098(4) Uani 1 1 d . . . . .
N3 N -0.04837(11) 0.4114(2) 0.11227(18) 0.0115(5) Uani 1 1 d . . . . .
N4 N -0.15740(11) 0.4491(2) 0.11392(18) 0.0124(5) Uani 1 1 d . . . . .
H14A H -0.187529 0.503198 0.118950 0.015 Uiso 1 1 d R U . . .
N5 N 0.04416(12) 0.2378(2) 0.11919(19) 0.0150(5) Uani 1 1 d . . . . .
H16A H 0.009413 0.210305 0.125314 0.018 Uiso 1 1 d R U . . .
H16B H 0.076813 0.178705 0.122114 0.018 Uiso 1 1 d R U . . .
C1 C 0.20755(14) 0.5717(3) 0.1514(2) 0.0146(6) Uani 1 1 d . . . . .
H11 H 0.216872 0.661897 0.164359 0.017 Uiso 1 1 d R U . . .
C2 C 0.25994(15) 0.4883(3) 0.1416(2) 0.0177(6) Uani 1 1 d . . . . .
H12 H 0.304067 0.520281 0.147137 0.021 Uiso 1 1 d R U . . .
C3 C 0.24564(15) 0.3575(3) 0.1237(2) 0.0179(6) Uani 1 1 d . . . . .
H13 H 0.280119 0.297730 0.115804 0.022 Uiso 1 1 d R U . . .
C4 C 0.18121(15) 0.3135(3) 0.1171(2) 0.0175(6) Uani 1 1 d . . . . .
H14 H 0.170969 0.223384 0.105409 0.021 Uiso 1 1 d R U . . .
C5 C 0.13129(14) 0.4032(3) 0.1281(2) 0.0117(5) Uani 1 1 d . . . . .
C6 C 0.06078(14) 0.3653(3) 0.1232(2) 0.0117(5) Uani 1 1 d . . . . .
C7 C -0.09424(14) 0.4949(3) 0.1249(2) 0.0108(5) Uani 1 1 d . . . . .
C8 C -0.17339(14) 0.3119(3) 0.0971(2) 0.0152(5) Uani 1 1 d . . . . .
H18A H -0.156797 0.281120 0.034004 0.023 Uiso 1 1 d R U . . .
H18B H -0.152497 0.261420 0.158864 0.023 Uiso 1 1 d R U . . .
H18C H -0.221687 0.300330 0.087064 0.023 Uiso 1 1 d R U . . .
S2 S 0.15514(4) 1.04372(7) 0.61775(6) 0.01655(15) Uani 1 1 d . . . . .
N6 N 0.07446(13) 1.0357(3) 0.4168(2) 0.0230(6) Uani 1 1 d . . . . .
C9 C 0.10801(15) 1.0386(3) 0.5001(2) 0.0160(6) Uani 1 1 d . . . . .

loop_
_atom_site_aniso_label
_atom_site_aniso_U_11
_atom_site_aniso_U_22
_atom_site_aniso_U_33
_atom_site_aniso_U_23
_atom_site_aniso_U_13
_atom_site_aniso_U_12
Pb 0.01023(5) 0.01099(5) 0.01087(5) 0.00073(4) 0.00184(3) -0.00190(4)
S1 0.0108(3) 0.0105(3) 0.0112(3) -0.0007(2) 0.0008(2) -0.0011(2)
O1W 0.0182(15) 0.0106(14) 0.0176(14) 0.000 -0.0004(12) 0.000
N1 0.0121(12) 0.0143(12) 0.0102(11) -0.0013(9) 0.0023(9) -0.0012(10)
N2 0.0096(11) 0.0102(11) 0.0093(10) -0.0005(8) 0.0008(8) -0.0016(9)
N3 0.0087(11) 0.0125(11) 0.0133(11) -0.0016(9) 0.0021(9) -0.0035(9)
N4 0.0095(12) 0.0118(11) 0.0163(11) -0.0029(9) 0.0031(9) -0.0012(9)
N5 0.0103(12) 0.0110(11) 0.0246(13) -0.0024(10) 0.0051(10) -0.0013(9)
C1 0.0137(14) 0.0159(14) 0.0138(13) 0.0004(11) 0.0017(11) -0.0038(11)
C2 0.0105(14) 0.0259(16) 0.0169(14) 0.0021(12) 0.0033(11) -0.0039(12)
C3 0.0115(14) 0.0236(15) 0.0186(14) -0.0010(12) 0.0021(11) 0.0050(12)
C4 0.0182(15) 0.0147(14) 0.0203(14) 0.0000(12) 0.0050(11) -0.0002(12)
C5 0.0126(14) 0.0146(14) 0.0080(12) 0.0013(10) 0.0016(10) -0.0022(11)
C6 0.0131(14) 0.0142(13) 0.0081(12) -0.0023(10) 0.0027(10) -0.0007(11)
C7 0.0113(13) 0.0135(13) 0.0078(12) 0.0007(10) 0.0025(10) -0.0038(10)
C8 0.0127(13) 0.0142(13) 0.0191(14) -0.0015(12) 0.0036(11) -0.0041(12)
S2 0.0177(4) 0.0145(3) 0.0165(3) 0.0014(3) 0.0002(3) 0.0010(3)
N6 0.0218(15) 0.0212(14) 0.0252(14) -0.0039(11) 0.0014(12) -0.0016(11)
C9 0.0157(14) 0.0114(13) 0.0215(15) 0.0012(11) 0.0049(12) 0.0001(11)

loop_
_atom_type_symbol
_atom_type_description
_atom_type_scat_dispersion_real
_atom_type_scat_dispersion_imag
_atom_type_scat_source
C C 0.0033 0.0016 'International Tables Vol C Tables 4.2.6.8 and 6.1.1.4'
H H 0.0000 0.0000 'International Tables Vol C Tables 4.2.6.8 and 6.1.1.4'
N N 0.0061 0.0033 'International Tables Vol C Tables 4.2.6.8 and 6.1.1.4'
O O 0.0106 0.0060 'International Tables Vol C Tables 4.2.6.8 and 6.1.1.4'
Pb Pb -3.3944 10.1111 'International Tables Vol C Tables 4.2.6.8 and 6.1.1.4'
S S 0.1246 0.1234 'International Tables Vol C Tables 4.2.6.8 and 6.1.1.4'

loop_
_geom_angle_atom_site_label_1
_geom_angle_atom_site_label_2
_geom_angle_atom_site_label_3
_geom_angle
_geom_angle_site_symmetry_1
_geom_angle_site_symmetry_3
_geom_angle_publ_flag
N2 Pb N1 64.71(7) . . ?
N2 Pb S1 87.39(5) . 2 ?
N1 Pb S1 77.54(5) . 2 ?
N2 Pb S1 69.33(5) . . ?
N1 Pb S1 132.57(5) . . ?
S1 Pb S1 89.50(2) 2 . ?
N2 Pb O1W 126.70(6) . . ?
N1 Pb O1W 139.49(5) . . ?
S1 Pb O1W 65.65(3) 2 . ?
S1 Pb O1W 65.61(3) . . ?
N2 Pb Pb 82.04(5) . 2 ?
N1 Pb Pb 115.18(5) . 2 ?
S1 Pb Pb 45.421(14) 2 2 ?
S1 Pb Pb 45.362(14) . 2 ?
O1W Pb Pb 45.92(4) . 2 ?
C7 S1 Pb 107.06(9) . 2 ?
C7 S1 Pb 98.75(9) . . ?
Pb S1 Pb 89.217(19) 2 . ?
C7 S1 S1 99.74(9) . 2 ?
Pb S1 S1 45.277(14) 2 2 ?
Pb S1 S1 45.218(14) . 2 ?
Pb O1W H1A 130.4 . . ?
C1 N1 C5 119.2(2) . . ?
C1 N1 Pb 121.63(19) . . ?
C5 N1 Pb 118.51(18) . . ?
C6 N2 N3 112.0(2) . . ?
C6 N2 Pb 122.26(18) . . ?
N3 N2 Pb 125.61(16) . . ?
C7 N3 N2 116.7(2) . . ?
C7 N4 C8 122.4(2) . . ?
C7 N4 H14A 117.6 . . ?
C8 N4 H14A 120.0 . . ?
C6 N5 H16A 125.0 . . ?
C6 N5 H16B 118.0 . . ?
H16A N5 H16B 115.9 . . ?
N1 C1 C2 123.1(3) . . ?
N1 C1 H11 118.4 . . ?
C2 C1 H11 118.4 . . ?
C3 C2 C1 117.7(3) . . ?
C3 C2 H12 121.2 . . ?
C1 C2 H12 121.1 . . ?
C2 C3 C4 119.9(3) . . ?
C2 C3 H13 120.0 . . ?
C4 C3 H13 120.0 . . ?
C3 C4 C5 119.0(3) . . ?
C3 C4 H14 120.5 . . ?
C5 C4 H14 120.5 . . ?
N1 C5 C4 121.0(3) . . ?
N1 C5 C6 116.0(2) . . ?
C4 C5 C6 123.1(3) . . ?
N2 C6 N5 122.9(3) . . ?
N2 C6 C5 117.7(2) . . ?
N5 C6 C5 119.4(2) . . ?
N3 C7 N4 117.0(2) . . ?
N3 C7 S1 128.1(2) . . ?
N4 C7 S1 114.8(2) . . ?
N4 C8 H18A 109.5 . . ?
N4 C8 H18B 109.5 . . ?
H18A C8 H18B 109.5 . . ?
N4 C8 H18C 109.5 . . ?
H18A C8 H18C 109.5 . . ?
H18B C8 H18C 109.5 . . ?
N6 C9 S2 179.6(3) . . ?

loop_
_geom_bond_atom_site_label_1
_geom_bond_atom_site_label_2
_geom_bond_distance
_geom_bond_site_symmetry_2
_geom_bond_publ_flag
Pb N2 2.465(2) . ?
Pb N1 2.556(2) . ?
Pb S1 2.8139(7) 2 ?
Pb S1 2.8168(7) . ?
Pb O1W 2.842(2) . ?
Pb Pb 3.9542(3) 2 ?
S1 C7 1.761(3) . ?
S1 S1 3.9642(14) 2 ?
O1W H1A 1.0258 . ?
N1 C1 1.327(4) . ?
N1 C5 1.347(3) . ?
N2 C6 1.318(3) . ?
N2 N3 1.406(3) . ?
N3 C7 1.297(3) . ?
N4 C7 1.356(3) . ?
N4 C8 1.447(3) . ?
N4 H14A 0.8373 . ?
N5 C6 1.345(4) . ?
N5 H16A 0.7792 . ?
N5 H16B 0.8952 . ?
C1 C2 1.390(4) . ?
C1 H11 0.9500 . ?
C2 C3 1.379(4) . ?
C2 H12 0.9499 . ?
C3 C4 1.379(4) . ?
C3 H13 0.9499 . ?
C4 C5 1.395(4) . ?
C4 H14 0.9499 . ?
C5 C6 1.482(4) . ?
C8 H18A 0.9800 . ?
C8 H18B 0.9801 . ?
C8 H18C 0.9800 . ?
S2 C9 1.646(3) . ?
N6 C9 1.167(4) . ?

loop_
_geom_torsion_atom_site_label_1
_geom_torsion_atom_site_label_2
_geom_torsion_atom_site_label_3
_geom_torsion_atom_site_label_4
_geom_torsion
_geom_torsion_site_symmetry_1
_geom_torsion_site_symmetry_2
_geom_torsion_site_symmetry_3
_geom_torsion_site_symmetry_4
_geom_torsion_publ_flag
C6 N2 N3 C7 171.2(2) . . . . ?
Pb N2 N3 C7 -12.4(3) . . . . ?
C5 N1 C1 C2 1.8(4) . . . . ?
Pb N1 C1 C2 -168.9(2) . . . . ?
N1 C1 C2 C3 -0.5(4) . . . . ?
C1 C2 C3 C4 -0.7(4) . . . . ?
C2 C3 C4 C5 0.5(4) . . . . ?
C1 N1 C5 C4 -1.9(4) . . . . ?
Pb N1 C5 C4 169.0(2) . . . . ?
C1 N1 C5 C6 178.3(2) . . . . ?
Pb N1 C5 C6 -10.8(3) . . . . ?
C3 C4 C5 N1 0.8(4) . . . . ?
C3 C4 C5 C6 -179.4(3) . . . . ?
N3 N2 C6 N5 -3.1(4) . . . . ?
Pb N2 C6 N5 -179.53(19) . . . . ?
N3 N2 C6 C5 176.8(2) . . . . ?
Pb N2 C6 C5 0.3(3) . . . . ?
N1 C5 C6 N2 7.1(4) . . . . ?
C4 C5 C6 N2 -172.7(3) . . . . ?
N1 C5 C6 N5 -173.0(2) . . . . ?
C4 C5 C6 N5 7.2(4) . . . . ?
N2 N3 C7 N4 179.4(2) . . . . ?
N2 N3 C7 S1 1.7(4) . . . . ?
C8 N4 C7 N3 4.7(4) . . . . ?
C8 N4 C7 S1 -177.2(2) . . . . ?
Pb S1 C7 N3 -85.1(3) 2 . . . ?
Pb S1 C7 N3 6.8(3) . . . . ?
S1 S1 C7 N3 -39.0(3) 2 . . . ?
Pb S1 C7 N4 97.16(19) 2 . . . ?
Pb S1 C7 N4 -170.97(18) . . . . ?
S1 S1 C7 N4 143.20(18) 2 . . . ?
